data_4064420
loop_
_publ_author_name
'Dudle, Balz'
'Rajesh, Kunjanpillai'
'Blacque, Olivier'
'Berke, Heinz'

_publ_section_title
;
 Rhenium Nitrosyl Complexes Bearing Large-Bite-Angle Diphosphines
;
_journal_issue 11
_journal_name_full Organometallics
_journal_page_first 2986
_journal_paper_doi 10.1021/om200092y
_journal_volume 30
_journal_year 2011
_chemical_formula_moiety 'C25 H47 Br Fe N O P2 Re Si'
_chemical_formula_sum 'C25 H47 Br Fe N O P2 Re Si'
_chemical_formula_weight 789.63
_chemical_name_systematic
Bromo-dihydrido-(1,1'-bis(diisopropylphosphino)ferrocene-P,P')-nitrosyl-trimethylsilyl-rhenium(I)
_space_group_IT_number 2
_symmetry_cell_setting triclinic
_symmetry_space_group_name_Hall '-P 1'
_symmetry_space_group_name_H-M 'P -1'
_atom_sites_solution_hydrogens geom
_atom_sites_solution_primary direct
_atom_sites_solution_secondary difmap
_audit_creation_method SHELXL-97
_cell_angle_alpha 80.684(2)
_cell_angle_beta 82.148(3)
_cell_angle_gamma 85.390(2)
_cell_formula_units_Z 2
_cell_length_a 9.0686(3)
_cell_length_b 9.7069(2)
_cell_length_c 17.3971(5)
_cell_measurement_reflns_used 15303
_cell_measurement_temperature 183(2)
_cell_measurement_theta_max 32.68
_cell_measurement_theta_min 2.39
_cell_volume 1494.40(7)
_computing_cell_refinement
;
CrysAlisPro Software, Oxford Diffraction Ltd., Version 1.171.32.15
;
_computing_data_collection
;
CrysAlisPro Software, Oxford Diffraction Ltd., Version 1.171.32.15
;
_computing_data_reduction
;
CrysAlisPro Software, Oxford Diffraction Ltd., Version 1.171.32.15
;
_computing_molecular_graphics
; ORTEP-3 for Windows, Version 2.01.
  Farrugia, L. J. (1997). J. Appl. Cryst. 30, 565.
;
_computing_publication_material
; WinGX -- An integrated system of Windows programs for the solution,
 refinment and analysis of single crystal X-ray diffraction data,
 Version 1.80.00.
 Farrugia, L. J. (1999). J. Appl. Cryst. 32, 837-838.
 SHELXL97. Program for crystal structure refinement.
 Sheldrick, G.M. (2008). Acta Cryst. A64, 112-122.
 PLATON for Windows, Version 1.12.
 Spek, A. L. (2003). J. Appl. Cryst. 36, 7-13. 
;
_computing_structure_refinement
; SHELXL97. Program for crystal structure refinement.
  Sheldrick, G.M. (2008). Acta Cryst. A64, 112-122.
;
_computing_structure_solution
; SHELXS97. Program for Crystal Structure solution.
  Sheldrick, G.M. (2008). Acta Cryst. A64, 112-122.  
;
_diffrn_ambient_temperature 183(2)
_diffrn_detector_area_resol_mean 10.4498
_diffrn_measured_fraction_theta_full 0.999
_diffrn_measured_fraction_theta_max 0.999
_diffrn_measurement_device_type
; Oxford Diffraction (2007). Oxford Diffraction Ltd., 
Xcalibur CCD system
;
_diffrn_measurement_method 'omega scans'
_diffrn_radiation_monochromator graphite
_diffrn_radiation_source 'Enhance (Mo) X-ray Source'
_diffrn_radiation_type MoK\a
_diffrn_radiation_wavelength 0.71073
_diffrn_reflns_av_R_equivalents 0.0418
_diffrn_reflns_av_sigmaI/netI 0.0476
_diffrn_reflns_limit_h_max 12
_diffrn_reflns_limit_h_min -12
_diffrn_reflns_limit_k_max 13
_diffrn_reflns_limit_k_min -13
_diffrn_reflns_limit_l_max 24
_diffrn_reflns_limit_l_min -24
_diffrn_reflns_number 26135
_diffrn_reflns_theta_full 30.51
_diffrn_reflns_theta_max 30.51
_diffrn_reflns_theta_min 2.39
_diffrn_standards_decay_% 0
_diffrn_standards_interval_count 50
_diffrn_standards_interval_time 25
_diffrn_standards_number 2
_exptl_absorpt_coefficient_mu 6.034
_exptl_absorpt_correction_T_max 0.46
_exptl_absorpt_correction_T_min 0.18
_exptl_absorpt_correction_type analytical
_exptl_absorpt_process_details
;
R.C. Clark and J.S. Reid, Acta Cryst. 1995, A51, 887-897
implemented in the CrysAlis Software system, Oxford Diffraction Ltd.,
Version 1.171.32.
;
_exptl_crystal_colour yellow
_exptl_crystal_density_diffrn 1.755
_exptl_crystal_density_method 'not measured'
_exptl_crystal_description tablet
_exptl_crystal_F_000 784
_exptl_crystal_size_max 0.35
_exptl_crystal_size_mid 0.33
_exptl_crystal_size_min 0.16
_refine_diff_density_max 1.294
_refine_diff_density_min -0.886
_refine_diff_density_rms 0.153
_refine_ls_extinction_method none
_refine_ls_goodness_of_fit_ref 0.994
_refine_ls_hydrogen_treatment constr
_refine_ls_matrix_type full
_refine_ls_number_parameters 337
_refine_ls_number_reflns 9111
_refine_ls_number_restraints 2
_refine_ls_restrained_S_all 0.994
_refine_ls_R_factor_all 0.0374
_refine_ls_R_factor_gt 0.0282
_refine_ls_shift/su_max 0.001
_refine_ls_shift/su_mean 0.000
_refine_ls_structure_factor_coef Fsqd
_refine_ls_weighting_details 'w=1/[\s^2^(Fo^2^)+(0.0288P)^2^] where P=(Fo^2^+2Fc^2^)/3'
_refine_ls_weighting_scheme calc
_refine_ls_wR_factor_gt 0.0594
_refine_ls_wR_factor_ref 0.0607
_reflns_number_gt 7631
_reflns_number_total 9111
_reflns_threshold_expression >2sigma(I)
_cod_data_source_file om200092y_si_002.cif
_cod_data_source_block 4f
_cod_database_code 4064420

loop_
_symmetry_equiv_pos_as_xyz
'x, y, z'
'-x, -y, -z'

loop_
_atom_site_label
_atom_site_type_symbol
_atom_site_fract_x
_atom_site_fract_y
_atom_site_fract_z
_atom_site_U_iso_or_equiv
_atom_site_adp_type
_atom_site_occupancy
_atom_site_symmetry_multiplicity
_atom_site_calc_flag
_atom_site_refinement_flags
_atom_site_disorder_assembly
_atom_site_disorder_group
C1 C 0.4275(3) 0.0855(3) 0.17169(17) 0.0269(6) Uani 1 1 d . . .
C2 C 0.4501(4) -0.0600(3) 0.16402(19) 0.0346(7) Uani 1 1 d . . .
H2 H 0.3847 -0.1124 0.1456 0.042 Uiso 1 1 calc R . .
C3 C 0.5898(4) -0.1100(4) 0.1894(2) 0.0485(10) Uani 1 1 d . . .
H3 H 0.6316 -0.2009 0.1906 0.058 Uiso 1 1 calc R . .
C4 C 0.6538(4) 0.0018(4) 0.2126(2) 0.0485(10) Uani 1 1 d . . .
H4 H 0.7453 -0.0023 0.2316 0.058 Uiso 1 1 calc R . .
C5 C 0.5551(4) 0.1205(3) 0.2018(2) 0.0350(7) Uani 1 1 d . . .
H5 H 0.5709 0.2084 0.2128 0.042 Uiso 1 1 calc R . .
C6 C 0.3229(4) 0.0432(3) 0.36786(17) 0.0274(6) Uani 1 1 d . . .
C7 C 0.2439(4) -0.0542(3) 0.33845(19) 0.0336(7) Uani 1 1 d . . .
H7 H 0.1534 -0.0351 0.3182 0.040 Uiso 1 1 calc R . .
C8 C 0.3267(5) -0.1849(3) 0.3452(2) 0.0489(10) Uani 1 1 d . . .
H8 H 0.3004 -0.2660 0.3297 0.059 Uiso 1 1 calc R . .
C9 C 0.4545(5) -0.1711(3) 0.3791(2) 0.0502(11) Uani 1 1 d . . .
H9 H 0.5274 -0.2418 0.3901 0.060 Uiso 1 1 calc R . .
C10 C 0.4553(4) -0.0313(3) 0.3943(2) 0.0423(9) Uani 1 1 d . . .
H10 H 0.5277 0.0052 0.4169 0.051 Uiso 1 1 calc R . .
C11 C 0.1465(4) 0.1095(3) 0.1092(2) 0.0352(7) Uani 1 1 d . . .
H11 H 0.1221 0.0313 0.1511 0.042 Uiso 1 1 calc R . .
C12 C 0.2098(5) 0.0430(4) 0.0363(2) 0.0499(10) Uani 1 1 d . . .
H12A H 0.1486 -0.0305 0.0313 0.075 Uiso 1 1 calc R . .
H12B H 0.3096 0.0050 0.0416 0.075 Uiso 1 1 calc R . .
H12C H 0.2109 0.1128 -0.0096 0.075 Uiso 1 1 calc R . .
C13 C -0.0032(4) 0.1885(4) 0.0938(3) 0.0520(10) Uani 1 1 d . . .
H13A H 0.0113 0.2553 0.0466 0.078 Uiso 1 1 calc R . .
H13B H -0.0410 0.2364 0.1372 0.078 Uiso 1 1 calc R . .
H13C H -0.0734 0.1232 0.0879 0.078 Uiso 1 1 calc R . .
C14 C 0.3760(4) 0.3293(3) 0.06360(19) 0.0385(8) Uani 1 1 d . . .
H14 H 0.4313 0.3905 0.0874 0.046 Uiso 1 1 calc R . .
C15 C 0.4920(5) 0.2560(4) 0.0091(2) 0.0591(12) Uani 1 1 d . . .
H15A H 0.4444 0.1908 -0.0139 0.089 Uiso 1 1 calc R . .
H15B H 0.5672 0.2069 0.0387 0.089 Uiso 1 1 calc R . .
H15C H 0.5373 0.3242 -0.0316 0.089 Uiso 1 1 calc R . .
C16 C 0.2696(6) 0.4262(5) 0.0157(2) 0.0696(14) Uani 1 1 d . . .
H16A H 0.3254 0.4936 -0.0211 0.104 Uiso 1 1 calc R . .
H16B H 0.1991 0.4739 0.0502 0.104 Uiso 1 1 calc R . .
H16C H 0.2173 0.3722 -0.0123 0.104 Uiso 1 1 calc R . .
C17 C 0.3946(3) 0.2986(3) 0.41674(18) 0.0288(6) Uani 1 1 d . . .
H17 H 0.4139 0.2344 0.4644 0.035 Uiso 1 1 calc R . .
C18 C 0.5425(4) 0.3140(4) 0.3648(2) 0.0519(10) Uani 1 1 d . . .
H18A H 0.5319 0.3878 0.3216 0.078 Uiso 1 1 calc R . .
H18B H 0.5730 0.2279 0.3452 0.078 Uiso 1 1 calc R . .
H18C H 0.6164 0.3361 0.3948 0.078 Uiso 1 1 calc R . .
C19 C 0.3347(4) 0.4381(3) 0.4426(2) 0.0407(8) Uani 1 1 d . . .
H19A H 0.4142 0.4826 0.4582 0.061 Uiso 1 1 calc R . .
H19B H 0.2576 0.4216 0.4861 0.061 Uiso 1 1 calc R . .
H19C H 0.2948 0.4976 0.3997 0.061 Uiso 1 1 calc R . .
C20 C 0.0997(3) 0.1807(3) 0.45619(18) 0.0282(6) Uani 1 1 d . . .
H20 H 0.0453 0.1082 0.4409 0.034 Uiso 1 1 calc R . .
C21 C -0.0181(4) 0.2980(4) 0.4713(2) 0.0414(8) Uani 1 1 d . . .
H21A H -0.0955 0.2622 0.5112 0.062 Uiso 1 1 calc R . .
H21B H -0.0601 0.3338 0.4238 0.062 Uiso 1 1 calc R . .
H21C H 0.0272 0.3718 0.4886 0.062 Uiso 1 1 calc R . .
C22 C 0.1595(4) 0.1126(3) 0.53184(19) 0.0391(8) Uani 1 1 d . . .
H22A H 0.2141 0.1786 0.5504 0.059 Uiso 1 1 calc R . .
H22B H 0.2243 0.0325 0.5220 0.059 Uiso 1 1 calc R . .
H22C H 0.0778 0.0838 0.5708 0.059 Uiso 1 1 calc R . .
C23 C -0.1944(5) 0.5033(4) 0.1883(3) 0.0632(13) Uani 1 1 d . . .
H23A H -0.2759 0.5721 0.1929 0.095 Uiso 1 1 calc R . .
H23B H -0.2252 0.4142 0.2157 0.095 Uiso 1 1 calc R . .
H23C H -0.1645 0.4966 0.1338 0.095 Uiso 1 1 calc R . .
C24 C 0.0454(5) 0.7079(4) 0.1645(3) 0.0807(17) Uani 1 1 d . . .
H24A H -0.0311 0.7814 0.1577 0.121 Uiso 1 1 calc R . .
H24B H 0.0826 0.6801 0.1146 0.121 Uiso 1 1 calc R . .
H24C H 0.1254 0.7407 0.1863 0.121 Uiso 1 1 calc R . .
C25 C -0.1214(6) 0.6246(5) 0.3225(3) 0.092(2) Uani 1 1 d . . .
H25A H -0.0486 0.6692 0.3436 0.138 Uiso 1 1 calc R . .
H25B H -0.1593 0.5487 0.3606 0.138 Uiso 1 1 calc R . .
H25C H -0.2018 0.6912 0.3098 0.138 Uiso 1 1 calc R . .
Si1 Si -0.03290(11) 0.55594(9) 0.23203(6) 0.0333(2) Uani 1 1 d . A .
P1 P 0.27705(9) 0.21239(7) 0.14711(4) 0.02390(15) Uani 1 1 d . A .
P2 P 0.25203(8) 0.22169(7) 0.37300(4) 0.02066(14) Uani 1 1 d . A .
Fe1 Fe 0.44975(5) -0.03306(4) 0.27715(3) 0.02867(10) Uani 1 1 d . . .
Re1 Re 0.156354(13) 0.352746(11) 0.251743(7) 0.01974(4) Uani 1 1 d . . .
H1B H 0.1015 0.4266 0.1716 0.030 Uiso 1 1 d . . .
H1A H 0.0815 0.4219 0.3301 0.030 Uiso 1 1 d . . .
Br1A Br 0.36901(12) 0.51588(11) 0.21585(6) 0.0320(3) Uani 0.469(2) 1 d PD A 1
N1A N 0.0060(8) 0.2464(7) 0.2792(4) 0.0303(13) Uani 0.469(2) 1 d PD A 1
O1A O -0.1054(12) 0.1652(13) 0.3015(8) 0.086(5) Uani 0.469(2) 1 d PD A 1
Br1B Br -0.05781(12) 0.18960(12) 0.28929(6) 0.0357(3) Uani 0.531(2) 1 d PD A 2
N1B N 0.2968(7) 0.4739(6) 0.2258(3) 0.0290(12) Uani 0.531(2) 1 d PD A 2
O1B O 0.3984(10) 0.5660(10) 0.2046(6) 0.083(4) Uani 0.531(2) 1 d PD A 2

loop_
_atom_site_aniso_label
_atom_site_aniso_U_11
_atom_site_aniso_U_22
_atom_site_aniso_U_33
_atom_site_aniso_U_23
_atom_site_aniso_U_13
_atom_site_aniso_U_12
C1 0.0302(16) 0.0275(14) 0.0230(15) -0.0108(12) 0.0026(13) 0.0023(12)
C2 0.044(2) 0.0313(16) 0.0305(17) -0.0158(14) -0.0024(15) 0.0064(14)
C3 0.054(2) 0.046(2) 0.043(2) -0.0198(18) 0.0023(19) 0.0242(18)
C4 0.0288(19) 0.065(2) 0.050(2) -0.010(2) -0.0034(17) 0.0052(17)
C5 0.0299(17) 0.0374(17) 0.0395(19) -0.0145(15) -0.0009(15) -0.0009(13)
C6 0.0370(17) 0.0243(14) 0.0195(14) -0.0039(12) -0.0018(13) 0.0038(12)
C7 0.0430(19) 0.0260(15) 0.0295(17) -0.0044(13) 0.0041(15) -0.0018(13)
C8 0.080(3) 0.0193(15) 0.043(2) -0.0056(15) 0.005(2) 0.0025(17)
C9 0.076(3) 0.0313(17) 0.039(2) -0.0044(16) -0.009(2) 0.0260(18)
C10 0.053(2) 0.0433(19) 0.0310(18) -0.0088(15) -0.0163(17) 0.0174(17)
C11 0.044(2) 0.0368(17) 0.0297(17) -0.0140(14) -0.0081(15) -0.0067(14)
C12 0.073(3) 0.051(2) 0.034(2) -0.0244(18) -0.017(2) 0.0019(19)
C13 0.046(2) 0.061(2) 0.060(3) -0.028(2) -0.023(2) 0.0020(19)
C14 0.054(2) 0.0327(16) 0.0244(16) -0.0009(13) 0.0064(16) -0.0055(15)
C15 0.078(3) 0.057(2) 0.035(2) -0.0119(19) 0.027(2) -0.008(2)
C16 0.095(4) 0.065(3) 0.035(2) 0.017(2) 0.005(2) 0.003(3)
C17 0.0310(16) 0.0341(15) 0.0235(15) -0.0066(13) -0.0073(13) -0.0040(12)
C18 0.037(2) 0.069(3) 0.055(3) -0.023(2) 0.0019(19) -0.0197(18)
C19 0.050(2) 0.0361(17) 0.043(2) -0.0168(16) -0.0128(18) -0.0068(15)
C20 0.0332(16) 0.0263(14) 0.0250(15) -0.0073(12) 0.0025(13) -0.0046(12)
C21 0.0387(19) 0.0467(19) 0.0351(19) -0.0100(16) 0.0097(16) 0.0032(15)
C22 0.058(2) 0.0328(17) 0.0246(16) -0.0025(14) 0.0027(16) -0.0088(15)
C23 0.045(2) 0.064(3) 0.088(4) -0.020(2) -0.036(2) 0.017(2)
C24 0.069(3) 0.032(2) 0.125(5) 0.019(2) 0.001(3) 0.006(2)
C25 0.115(5) 0.102(4) 0.061(3) -0.041(3) -0.032(3) 0.082(4)
Si1 0.0359(5) 0.0305(4) 0.0332(5) -0.0068(4) -0.0093(4) 0.0115(4)
P1 0.0300(4) 0.0242(3) 0.0180(3) -0.0066(3) -0.0015(3) -0.0008(3)
P2 0.0235(4) 0.0204(3) 0.0185(3) -0.0054(3) -0.0024(3) 0.0004(3)
Fe1 0.0332(2) 0.0249(2) 0.0283(2) -0.00966(18) -0.0044(2) 0.00797(18)
Re1 0.02122(6) 0.01990(6) 0.01851(6) -0.00508(4) -0.00292(4) 0.00147(4)
Br1A 0.0345(6) 0.0342(6) 0.0289(4) -0.0079(4) -0.0018(4) -0.0083(4)
N1A 0.029(3) 0.029(3) 0.032(3) -0.005(3) 0.003(3) -0.010(3)
O1A 0.055(7) 0.086(7) 0.118(10) -0.007(6) -0.022(6) -0.023(5)
Br1B 0.0319(6) 0.0421(6) 0.0344(4) -0.0038(4) -0.0081(4) -0.0075(4)
N1B 0.022(3) 0.028(3) 0.035(3) -0.006(2) 0.004(2) -0.006(2)
O1B 0.068(5) 0.080(6) 0.102(7) -0.001(5) -0.003(4) -0.043(5)

loop_
_atom_type_symbol
_atom_type_description
_atom_type_scat_dispersion_real
_atom_type_scat_dispersion_imag
_atom_type_scat_source
C C 0.0033 0.0016 'International Tables Vol C Tables 4.2.6.8 and 6.1.1.4'
H H 0.0000 0.0000 'International Tables Vol C Tables 4.2.6.8 and 6.1.1.4'
N N 0.0061 0.0033 'International Tables Vol C Tables 4.2.6.8 and 6.1.1.4'
O O 0.0106 0.0060 'International Tables Vol C Tables 4.2.6.8 and 6.1.1.4'
Si Si 0.0817 0.0704 'International Tables Vol C Tables 4.2.6.8 and 6.1.1.4'
P P 0.1023 0.0942 'International Tables Vol C Tables 4.2.6.8 and 6.1.1.4'
Fe Fe 0.3463 0.8444 'International Tables Vol C Tables 4.2.6.8 and 6.1.1.4'
Br Br -0.2901 2.4595 'International Tables Vol C Tables 4.2.6.8 and 6.1.1.4'
Re Re -1.0185 7.2310 'International Tables Vol C Tables 4.2.6.8 and 6.1.1.4'

loop_
_geom_angle_atom_site_label_1
_geom_angle_atom_site_label_2
_geom_angle_atom_site_label_3
_geom_angle
C5 C1 C2 106.3(3)
C5 C1 P1 122.8(2)
C2 C1 P1 130.9(3)
C5 C1 Fe1 69.45(19)
C2 C1 Fe1 69.21(18)
P1 C1 Fe1 127.57(16)
C3 C2 C1 108.0(3)
C3 C2 Fe1 70.31(19)
C1 C2 Fe1 69.29(17)
C3 C2 H2 126.0
C1 C2 H2 126.0
Fe1 C2 H2 126.0
C4 C3 C2 108.2(3)
C4 C3 Fe1 70.1(2)
C2 C3 Fe1 68.84(18)
C4 C3 H3 125.9
C2 C3 H3 125.9
Fe1 C3 H3 126.7
C5 C4 C3 107.9(3)
C5 C4 Fe1 68.8(2)
C3 C4 Fe1 69.7(2)
C5 C4 H4 126.0
C3 C4 H4 126.0
Fe1 C4 H4 127.0
C4 C5 C1 109.5(3)
C4 C5 Fe1 70.8(2)
C1 C5 Fe1 69.56(19)
C4 C5 H5 125.2
C1 C5 H5 125.2
Fe1 C5 H5 125.9
C7 C6 C10 107.0(3)
C7 C6 P2 122.7(2)
C10 C6 P2 130.2(3)
C7 C6 Fe1 69.45(17)
C10 C6 Fe1 70.09(18)
P2 C6 Fe1 128.12(16)
C8 C7 C6 108.4(3)
C8 C7 Fe1 70.0(2)
C6 C7 Fe1 69.36(19)
C8 C7 H7 125.8
C6 C7 H7 125.8
Fe1 C7 H7 126.4
C9 C8 C7 108.2(3)
C9 C8 Fe1 70.3(2)
C7 C8 Fe1 69.14(19)
C9 C8 H8 125.9
C7 C8 H8 125.9
Fe1 C8 H8 126.2
C8 C9 C10 109.1(3)
C8 C9 Fe1 69.8(2)
C10 C9 Fe1 69.7(2)
C8 C9 H9 125.5
C10 C9 H9 125.5
Fe1 C9 H9 126.7
C9 C10 C6 107.2(3)
C9 C10 Fe1 69.6(2)
C6 C10 Fe1 68.48(17)
C9 C10 H10 126.4
C6 C10 H10 126.4
Fe1 C10 H10 127.1
C12 C11 C13 108.3(3)
C12 C11 P1 115.9(3)
C13 C11 P1 114.4(2)
C12 C11 H11 105.8
C13 C11 H11 105.8
P1 C11 H11 105.8
C11 C12 H12A 109.5
C11 C12 H12B 109.5
H12A C12 H12B 109.5
C11 C12 H12C 109.5
H12A C12 H12C 109.5
H12B C12 H12C 109.5
C11 C13 H13A 109.5
C11 C13 H13B 109.5
H13A C13 H13B 109.5
C11 C13 H13C 109.5
H13A C13 H13C 109.5
H13B C13 H13C 109.5
C16 C14 C15 110.1(3)
C16 C14 P1 112.9(3)
C15 C14 P1 115.5(2)
C16 C14 H14 105.8
C15 C14 H14 105.8
P1 C14 H14 105.8
C14 C15 H15A 109.5
C14 C15 H15B 109.5
H15A C15 H15B 109.5
C14 C15 H15C 109.5
H15A C15 H15C 109.5
H15B C15 H15C 109.5
C14 C16 H16A 109.5
C14 C16 H16B 109.5
H16A C16 H16B 109.5
C14 C16 H16C 109.5
H16A C16 H16C 109.5
H16B C16 H16C 109.5
C18 C17 C19 111.0(3)
C18 C17 P2 114.1(2)
C19 C17 P2 110.8(2)
C18 C17 H17 106.8
C19 C17 H17 106.8
P2 C17 H17 106.8
C17 C18 H18A 109.5
C17 C18 H18B 109.5
H18A C18 H18B 109.5
C17 C18 H18C 109.5
H18A C18 H18C 109.5
H18B C18 H18C 109.5
C17 C19 H19A 109.5
C17 C19 H19B 109.5
H19A C19 H19B 109.5
C17 C19 H19C 109.5
H19A C19 H19C 109.5
H19B C19 H19C 109.5
C22 C20 C21 111.1(3)
C22 C20 P2 112.5(2)
C21 C20 P2 117.0(2)
C22 C20 H20 105.0
C21 C20 H20 105.0
P2 C20 H20 105.0
C20 C21 H21A 109.5
C20 C21 H21B 109.5
H21A C21 H21B 109.5
C20 C21 H21C 109.5
H21A C21 H21C 109.5
H21B C21 H21C 109.5
C20 C22 H22A 109.5
C20 C22 H22B 109.5
H22A C22 H22B 109.5
C20 C22 H22C 109.5
H22A C22 H22C 109.5
H22B C22 H22C 109.5
Si1 C23 H23A 109.5
Si1 C23 H23B 109.5
H23A C23 H23B 109.5
Si1 C23 H23C 109.5
H23A C23 H23C 109.5
H23B C23 H23C 109.5
Si1 C24 H24A 109.5
Si1 C24 H24B 109.5
H24A C24 H24B 109.5
Si1 C24 H24C 109.5
H24A C24 H24C 109.5
H24B C24 H24C 109.5
Si1 C25 H25A 109.5
Si1 C25 H25B 109.5
H25A C25 H25B 109.5
Si1 C25 H25C 109.5
H25A C25 H25C 109.5
H25B C25 H25C 109.5
C24 Si1 C25 106.2(3)
C24 Si1 C23 107.1(2)
C25 Si1 C23 104.1(2)
C24 Si1 Re1 112.47(15)
C25 Si1 Re1 116.11(14)
C23 Si1 Re1 110.20(13)
C1 P1 C11 103.56(14)
C1 P1 C14 100.39(15)
C11 P1 C14 109.36(16)
C1 P1 Re1 117.71(10)
C11 P1 Re1 114.46(11)
C14 P1 Re1 110.21(11)
C6 P2 C17 104.63(14)
C6 P2 C20 96.98(14)
C17 P2 C20 104.51(14)
C6 P2 Re1 116.00(10)
C17 P2 Re1 119.19(10)
C20 P2 Re1 112.70(10)
C5 Fe1 C6 111.57(12)
C5 Fe1 C2 68.65(14)
C6 Fe1 C2 142.81(13)
C5 Fe1 C7 135.93(13)
C6 Fe1 C7 41.19(12)
C2 Fe1 C7 111.25(14)
C5 Fe1 C1 40.99(13)
C6 Fe1 C1 113.09(11)
C2 Fe1 C1 41.50(12)
C7 Fe1 C1 108.25(13)
C5 Fe1 C8 173.95(16)
C6 Fe1 C8 69.16(13)
C2 Fe1 C8 106.95(15)
C7 Fe1 C8 40.82(13)
C1 Fe1 C8 132.97(16)
C5 Fe1 C3 67.93(14)
C6 Fe1 C3 176.20(15)
C2 Fe1 C3 40.85(14)
C7 Fe1 C3 141.75(15)
C1 Fe1 C3 69.19(13)
C8 Fe1 C3 111.76(15)
C5 Fe1 C9 146.13(16)
C6 Fe1 C9 68.99(13)
C2 Fe1 C9 132.49(13)
C7 Fe1 C9 68.05(15)
C1 Fe1 C9 172.28(15)
C8 Fe1 C9 39.92(16)
C3 Fe1 C9 109.19(14)
C5 Fe1 C10 116.38(15)
C6 Fe1 C10 41.43(12)
C2 Fe1 C10 173.09(13)
C7 Fe1 C10 68.89(15)
C1 Fe1 C10 145.39(12)
C8 Fe1 C10 68.38(16)
C3 Fe1 C10 135.09(15)
C9 Fe1 C10 40.73(14)
C5 Fe1 C4 40.30(14)
C6 Fe1 C4 137.08(15)
C2 Fe1 C4 68.40(15)
C7 Fe1 C4 176.22(14)
C1 Fe1 C4 68.87(14)
C8 Fe1 C4 142.94(15)
C3 Fe1 C4 40.20(15)
C9 Fe1 C4 115.12(17)
C10 Fe1 C4 111.95(16)
N1A Re1 N1B 174.6(3)
N1A Re1 P2 84.5(2)
N1B Re1 P2 97.60(19)
N1A Re1 Si1 87.0(2)
N1B Re1 Si1 87.87(17)
P2 Re1 Si1 131.70(3)
N1A Re1 P1 93.8(2)
N1B Re1 P1 90.68(17)
P2 Re1 P1 102.36(2)
Si1 Re1 P1 125.63(3)
N1A Re1 Br1A 177.2(2)
N1B Re1 Br1A 3.18(17)
P2 Re1 Br1A 95.35(3)
Si1 Re1 Br1A 91.04(3)
P1 Re1 Br1A 88.96(3)
N1A Re1 Br1B 2.3(2)
N1B Re1 Br1B 176.67(17)
P2 Re1 Br1B 84.28(3)
Si1 Re1 Br1B 88.84(3)
P1 Re1 Br1B 91.60(3)
Br1A Re1 Br1B 179.38(3)
N1A Re1 H1B 95
N1B Re1 H1B 83
P2 Re1 H1B 176
Si1 Re1 H1B 52
P1 Re1 H1B 73
Br1A Re1 H1B 85
Br1B Re1 H1B 95
N1A Re1 H1A 82
N1B Re1 H1A 94
P2 Re1 H1A 69
Si1 Re1 H1A 62
P1 Re1 H1A 171
Br1A Re1 H1A 95
Br1B Re1 H1A 84
H1B Re1 H1A 115
O1A N1A Re1 178.6(9)
O1B N1B Re1 178.1(7)

loop_
_geom_bond_atom_site_label_1
_geom_bond_atom_site_label_2
_geom_bond_distance
C1 C5 1.420(4)
C1 C2 1.437(4)
C1 P1 1.811(3)
C1 Fe1 2.028(3)
C2 C3 1.422(5)
C2 Fe1 2.027(3)
C2 H2 0.9300
C3 C4 1.409(5)
C3 Fe1 2.046(3)
C3 H3 0.9300
C4 C5 1.405(5)
C4 Fe1 2.052(4)
C4 H4 0.9300
C5 Fe1 2.026(3)
C5 H5 0.9300
C6 C7 1.426(4)
C6 C10 1.441(4)
C6 P2 1.811(3)
C6 Fe1 2.026(3)
C7 C8 1.418(4)
C7 Fe1 2.027(3)
C7 H7 0.9300
C8 C9 1.395(6)
C8 Fe1 2.039(4)
C8 H8 0.9300
C9 C10 1.425(5)
C9 Fe1 2.046(4)
C9 H9 0.9300
C10 Fe1 2.048(3)
C10 H10 0.9300
C11 C12 1.537(4)
C11 C13 1.540(5)
C11 P1 1.858(3)
C11 H11 0.9800
C12 H12A 0.9600
C12 H12B 0.9600
C12 H12C 0.9600
C13 H13A 0.9600
C13 H13B 0.9600
C13 H13C 0.9600
C14 C16 1.527(5)
C14 C15 1.529(5)
C14 P1 1.865(3)
C14 H14 0.9800
C15 H15A 0.9600
C15 H15B 0.9600
C15 H15C 0.9600
C16 H16A 0.9600
C16 H16B 0.9600
C16 H16C 0.9600
C17 C18 1.515(5)
C17 C19 1.530(4)
C17 P2 1.848(3)
C17 H17 0.9800
C18 H18A 0.9600
C18 H18B 0.9600
C18 H18C 0.9600
C19 H19A 0.9600
C19 H19B 0.9600
C19 H19C 0.9600
C20 C22 1.523(4)
C20 C21 1.527(4)
C20 P2 1.875(3)
C20 H20 0.9800
C21 H21A 0.9600
C21 H21B 0.9600
C21 H21C 0.9600
C22 H22A 0.9600
C22 H22B 0.9600
C22 H22C 0.9600
C23 Si1 1.881(4)
C23 H23A 0.9600
C23 H23B 0.9600
C23 H23C 0.9600
C24 Si1 1.855(4)
C24 H24A 0.9600
C24 H24B 0.9600
C24 H24C 0.9600
C25 Si1 1.863(4)
C25 H25A 0.9600
C25 H25B 0.9600
C25 H25C 0.9600
Si1 Re1 2.5202(8)
P1 Re1 2.5271(7)
P2 Re1 2.5051(7)
Re1 N1A 1.744(8)
Re1 N1B 1.767(7)
Re1 Br1A 2.5413(12)
Re1 Br1B 2.5533(11)
Re1 H1B 1.59
Re1 H1A 1.66
N1A O1A 1.309(10)
N1B O1B 1.310(9)
